data_7011149
loop_
_publ_author_name
'Michael M. Bishop'
'Leonard F. Lindoy'
'Brian W. Skelton'
'Allan H. White'

_publ_section_title
;
 Modification of supramolecular motifs: some effects of incorporation
 of metal complexes into supramolecular arrays
;
_journal_issue 3
_journal_name_full 'J. Chem. Soc., Dalton Trans.'
_journal_page_first 377
_journal_page_last 382
_journal_paper_doi 10.1039/b108070a
_journal_year 2002
_chemical_formula_sum 'C20 H20 N10 Ni O2 S4'
_chemical_formula_weight 619.4
_space_group_IT_number 2
_symmetry_cell_setting triclinic
_symmetry_space_group_name_Hall '-P 1'
_symmetry_space_group_name_H-M 'P -1'
_audit_creation_date 01-06-27
_audit_creation_method Xtal3.6
_cell_angle_alpha 91.773(2)
_cell_angle_beta 107.638(2)
_cell_angle_gamma 113.737(2)
_cell_formula_units_Z 1
_cell_length_a 7.5020(10)
_cell_length_b 7.6810(10)
_cell_length_c 12.061(2)
_cell_measurement_reflns_used 4093
_cell_measurement_temperature 153
_cell_measurement_theta_max 23.1
_cell_measurement_theta_min 2.8
_cell_volume 596.90(15)
_computing_cell_refinement 'Siemens SAINT (Siemens, 1995)'
_computing_data_collection 'Siemens SMART (Siemens, 1995)'
_computing_data_reduction 'xtal ADDREF SORTRF'
_computing_molecular_graphics xtal
_computing_publication_material 'xtal BONDLA CIFIO'
_computing_structure_refinement 'xtal CRYLSQ'
_computing_structure_solution xtal
_diffrn_ambient_temperature 153
_diffrn_measurement_device_type
;
Bruker SMART CCD diffractometer
;
_diffrn_measurement_method '\w scans'
_diffrn_radiation_detector 'CCD area detector'
_diffrn_radiation_monochromator graphite
_diffrn_radiation_source 'sealed tube'
_diffrn_radiation_type 'Mo K\a'
_diffrn_radiation_wavelength .71073
_diffrn_reflns_av_R_equivalents .029
_diffrn_reflns_av_sigmaI/netI .027
_diffrn_reflns_limit_h_max 9
_diffrn_reflns_limit_h_min -10
_diffrn_reflns_limit_k_max 10
_diffrn_reflns_limit_k_min -10
_diffrn_reflns_limit_l_max 16
_diffrn_reflns_limit_l_min 0
_diffrn_reflns_number 7043
_diffrn_reflns_theta_max 29.34
_diffrn_reflns_theta_min 1.8
_diffrn_standards_decay_% 0
_exptl_absorpt_coefficient_mu 1.206
_exptl_absorpt_correction_T_max .93
_exptl_absorpt_correction_T_min .59
_exptl_absorpt_correction_type multi-scan
_exptl_absorpt_process_details
;
SADABS; Sheldrick, 1996
;
_exptl_crystal_density_diffrn 1.723
_exptl_crystal_description prism
_exptl_crystal_F_000 318
_exptl_crystal_size_max .32
_exptl_crystal_size_mid .21
_exptl_crystal_size_min .17
_refine_diff_density_max .789
_refine_diff_density_min -.629
_refine_ls_goodness_of_fit_all 1.194
_refine_ls_goodness_of_fit_ref 1.242
_refine_ls_hydrogen_treatment refall
_refine_ls_matrix_type full
_refine_ls_number_constraints 0
_refine_ls_number_parameters 209
_refine_ls_number_reflns 2607
_refine_ls_number_restraints 0
_refine_ls_R_factor_all .04
_refine_ls_R_factor_gt .035
_refine_ls_shift/su_max .021
_refine_ls_shift/su_mean .001
_refine_ls_structure_factor_coef F
_refine_ls_weighting_scheme calc
_refine_ls_wR_factor_all .044
_refine_ls_wR_factor_ref .042
_reflns_d_resolution_high .725
_reflns_d_resolution_low 11.291
_reflns_Friedel_coverage 0
_reflns_limit_h_max 10
_reflns_limit_h_min 0
_reflns_limit_k_max 9
_reflns_limit_k_min -10
_reflns_limit_l_max 15
_reflns_limit_l_min -16
_reflns_number_gt 2607
_reflns_number_total 2943
_reflns_threshold_expression 'F    > 4.00 sig(F   )'
_cod_data_source_file b108070a.txt
_cod_data_source_block ii20mb
_cod_original_sg_symbol_Hall -p_1
_cod_original_sg_symbol_H-M P_-1
_cod_original_formula_sum 'C20 H20 N10 Ni1 O2 S4'
_cod_database_code 7011149

loop_
_symmetry_equiv_pos_as_xyz
+x,+y,+z
-x,-y,-z

loop_
_atom_site_label
_atom_site_fract_x
_atom_site_fract_y
_atom_site_fract_z
_atom_site_U_iso_or_equiv
_atom_site_adp_type
_atom_site_calc_flag
_atom_site_calc_attached_atom
_atom_site_occupancy
_atom_site_disorder_assembly
_atom_site_disorder_group
Ni .00000 .00000 .00000 .01764(15) Uani ? ? 1.00000 ? ?
S1 .10256(8) -.07603(7) .17173(4) .0223(2) Uani ? ? 1.00000 ? ?
C2 .2799(3) .1172(3) .28440(18) .0179(7) Uani ? ? 1.00000 ? ?
N21 .2900(3) .0758(3) .39179(16) .0222(6) Uani ? ? 1.00000 ? ?
N3 .4137(3) .2954(2) .28082(15) .0179(6) Uani ? ? 1.00000 ? ?
C4 .4247(3) .3682(3) .18263(18) .0191(7) Uani ? ? 1.00000 ? ?
N41 .5789(3) .5435(3) .19819(17) .0242(7) Uani ? ? 1.00000 ? ?
S5 .26597(8) .27632(8) .03635(5) .0244(2) Uani ? ? 1.00000 ? ?
C11 .7623(3) .4516(3) .61188(18) .0204(7) Uani ? ? 1.00000 ? ?
N11 .6224(3) .2987(3) .62311(18) .0241(7) Uani ? ? 1.00000 ? ?
N12 .7464(3) .5109(3) .50247(16) .0218(6) Uani ? ? 1.00000 ? ?
C13 .9130(3) .6794(3) .5083(2) .0216(7) Uani ? ? 1.00000 ? ?
O13 .9364(3) .7566(2) .42286(14) .0280(6) Uani ? ? 1.00000 ? ?
C13a 1.0508(3) .7399(3) .6343(2) .0219(7) Uani ? ? 1.00000 ? ?
C14 1.2348(4) .9030(3) .6897(2) .0282(9) Uani ? ? 1.00000 ? ?
C15 1.3275(4) .9217(4) .8108(2) .0327(9) Uani ? ? 1.00000 ? ?
C16 1.2394(4) .7821(4) .8731(2) .0330(9) Uani ? ? 1.00000 ? ?
C17 1.0541(4) .6188(4) .8170(2) .0274(8) Uani ? ? 1.00000 ? ?
C17a .9609(3) .6008(3) .6963(2) .0216(7) Uani ? ? 1.00000 ? ?
H21a .388(5) .153(4) .450(3) .035(8) Uiso ? ? 1.00000 ? ?
H21b .201(4) -.031(4) .399(2) .025(7) Uiso ? ? 1.00000 ? ?
H41a .681(5) .594(4) .267(3) .029(7) Uiso ? ? 1.00000 ? ?
H41b .591(5) .592(4) .135(3) .035(8) Uiso ? ? 1.00000 ? ?
H11 .657(5) .280(5) .687(3) .044(9) Uiso ? ? 1.00000 ? ?
H12 .644(5) .447(5) .436(3) .049(9) Uiso ? ? 1.00000 ? ?
H14 1.291(4) 1.000(4) .646(2) .024(7) Uiso ? ? 1.00000 ? ?
H15 1.454(6) 1.034(5) .844(3) .058(10) Uiso ? ? 1.00000 ? ?
H16 1.295(6) .795(5) .956(3) .055(10) Uiso ? ? 1.00000 ? ?
H17 .992(4) .521(4) .861(2) .021(6) Uiso ? ? 1.00000 ? ?

loop_
_atom_site_aniso_label
_atom_site_aniso_U_11
_atom_site_aniso_U_22
_atom_site_aniso_U_33
_atom_site_aniso_U_12
_atom_site_aniso_U_13
_atom_site_aniso_U_23
Ni .01599(19) .0169(2) .01440(19) .00304(14) .00358(14) .00039(13)
S1 .0226(3) .0165(2) .0167(2) .0018(2) .0015(2) .00103(18)
C2 .0162(9) .0174(9) .0171(9) .0057(7) .0041(7) .0007(7)
N21 .0219(9) .0183(9) .0170(9) .0020(7) .0035(7) .0010(7)
N3 .0167(8) .0164(8) .0173(8) .0047(6) .0050(7) .0004(6)
C4 .0167(9) .0183(9) .0192(9) .0050(8) .0060(8) .0012(7)
N41 .0228(9) .0208(9) .0173(9) -.0006(7) .0054(7) .0016(7)
S5 .0209(3) .0231(3) .0155(2) -.0016(2) .0032(2) .00202(19)
C11 .0210(10) .0205(10) .0182(9) .0096(8) .0042(8) .0008(7)
N11 .0275(10) .0210(9) .0193(9) .0072(8) .0064(8) .0036(7)
N12 .0195(9) .0190(9) .0175(9) .0021(7) .0028(7) .0006(7)
C13 .0185(10) .0192(10) .0224(10) .0049(8) .0053(8) -.0003(8)
O13 .0249(8) .0257(8) .0228(8) .0011(6) .0078(6) .0032(6)
C13a .0180(10) .0222(10) .0218(10) .0078(8) .0038(8) -.0019(8)
C14 .0198(11) .0272(12) .0299(12) .0053(9) .0061(9) -.0046(9)
C15 .0196(11) .0355(13) .0302(13) .0070(10) .0004(9) -.0124(10)
C16 .0284(12) .0429(14) .0211(11) .0174(11) -.0020(9) -.0080(10)
C17 .0292(12) .0313(12) .0212(11) .0159(10) .0045(9) .0001(9)
C17a .0211(10) .0211(10) .0214(10) .0102(8) .0049(8) -.0017(8)

loop_
_atom_type_symbol
_atom_type_description
_atom_type_oxidation_number
_atom_type_number_in_cell
_atom_type_scat_dispersion_real
_atom_type_scat_dispersion_imag
_atom_type_scat_source
C ? 0 20 .002 .002 'Int Tables Vol IV Tables 2.2B and 2.3.1'
H ? 0 20 0 0 'Int Tables Vol IV Tables 2.2B and 2.3.1'
N ? 0 10 .004 .003 'Int Tables Vol IV Tables 2.2B and 2.3.1'
Ni ? 0 1 .285 1.113 'Int Tables Vol IV Tables 2.2B and 2.3.1'
O ? 0 2 .008 .006 'Int Tables Vol IV Tables 2.2B and 2.3.1'
S ? 0 4 .11 .124 'Int Tables Vol IV Tables 2.2B and 2.3.1'

loop_
_diffrn_attenuator_code
_diffrn_attenuator_scale
? ?

loop_
_geom_angle_atom_site_label_1
_geom_angle_atom_site_label_2
_geom_angle_atom_site_label_3
_geom_angle_site_symmetry_1
_geom_angle_site_symmetry_2
_geom_angle_site_symmetry_3
_geom_angle
_geom_angle_publ_flag
S1 Ni S5 . . . 95.72(2) ?
S1 Ni S1 . . 2 180.0000 ?
S1 Ni S5 . . 2 84.28(2) ?
S5 Ni S1 . . 2 84.28(2) ?
S5 Ni S5 . . 2 180.0000 ?
S1 Ni S5 2 . 2 95.72(2) ?
Ni S1 C2 . . . 115.23(8) ?
S1 C2 N21 . . . 113.34(14) ?
S1 C2 N3 . . . 130.82(17) ?
N21 C2 N3 . . . 115.74(16) ?
C2 N21 H21a . . . 119(2) ?
C2 N21 H21b . . . 119.4(17) ?
H21a N21 H21b . . . 122(3) ?
C2 N3 C4 . . . 125.40(15) ?
N3 C4 N41 . . . 115.83(16) ?
N3 C4 S5 . . . 130.68(13) ?
N41 C4 S5 . . . 113.46(17) ?
C4 N41 H41a . . . 120(2) ?
C4 N41 H41b . . . 117.3(16) ?
H41a N41 H41b . . . 121(3) ?
Ni S5 C4 . . . 117.20(7) ?
N11 C11 N12 . . . 121.26(16) ?
N11 C11 C17a . . . 133.3(2) ?
N12 C11 C17a . . . 105.45(17) ?
C11 N11 H11 . . . 110(2) ?
C11 N12 C13 . . . 112.56(15) ?
C11 N12 H12 . . . 124(2) ?
C13 N12 H12 . . . 123(2) ?
N12 C13 O13 . . . 124.37(17) ?
N12 C13 C13a . . . 106.21(19) ?
O13 C13 C13a . . . 129.41(17) ?
C13 C13a C14 . . . 130.3(2) ?
C13 C13a C17a . . . 107.71(16) ?
C14 C13a C17a . . . 121.9(2) ?
C13a C14 C15 . . . 117.1(2) ?
C13a C14 H14 . . . 120.6(13) ?
C15 C14 H14 . . . 122.3(13) ?
C14 C15 C16 . . . 121.3(2) ?
C14 C15 H15 . . . 114(2) ?
C16 C15 H15 . . . 125(2) ?
C15 C16 C17 . . . 121.5(2) ?
C15 C16 H16 . . . 123(2) ?
C17 C16 H16 . . . 116(2) ?
C16 C17 C17a . . . 117.3(2) ?
C16 C17 H17 . . . 121.2(13) ?
C17a C17 H17 . . . 121.5(13) ?
C11 C17a C13a . . . 108.03(18) ?
C11 C17a C17 . . . 130.9(2) ?
C13a C17a C17 . . . 121.02(17) ?

loop_
_geom_bond_atom_site_label_1
_geom_bond_atom_site_label_2
_geom_bond_site_symmetry_1
_geom_bond_site_symmetry_2
_geom_bond_distance
_geom_bond_publ_flag
Ni S1 . . 2.1665(6) ?
Ni S5 . . 2.1636(5) ?
Ni S1 . 2 2.1665(6) ?
Ni S5 . 2 2.1636(5) ?
S1 C2 . . 1.7349(17) ?
C2 N21 . . 1.330(3) ?
C2 N3 . . 1.344(2) ?
N21 H21a . . .84(2) ?
N21 H21b . . .85(3) ?
N3 C4 . . 1.336(3) ?
C4 N41 . . 1.336(2) ?
C4 S5 . . 1.733(2) ?
N41 H41a . . .88(3) ?
N41 H41b . . .87(3) ?
C11 N11 . . 1.266(3) ?
C11 N12 . . 1.396(3) ?
C11 C17a . . 1.484(2) ?
N11 H11 . . .77(4) ?
N12 C13 . . 1.371(3) ?
N12 H12 . . .88(3) ?
C13 O13 . . 1.228(3) ?
C13 C13a . . 1.486(3) ?
C13a C14 . . 1.385(3) ?
C13a C17a . . 1.390(3) ?
C14 C15 . . 1.388(3) ?
C14 H14 . . .96(3) ?
C15 C16 . . 1.390(4) ?
C15 H15 . . .94(3) ?
C16 C17 . . 1.392(3) ?
C16 H16 . . .94(4) ?
C17 C17a . . 1.386(3) ?
C17 H17 . . .98(3) ?

loop_
_geom_hbond_atom_site_label_D
_geom_hbond_atom_site_label_H
_geom_hbond_atom_site_label_A
_geom_hbond_site_symmetry_D
_geom_hbond_site_symmetry_H
_geom_hbond_site_symmetry_A
_geom_hbond_distance_DH
_geom_hbond_distance_HA
_geom_hbond_distance_DA
_geom_hbond_angle_DHA
_geom_hbond_publ_flag
? ? ? ? ? ? ? ? ? ? ?

loop_
_geom_torsion_atom_site_label_1
_geom_torsion_atom_site_label_2
_geom_torsion_atom_site_label_3
_geom_torsion_atom_site_label_4
_geom_torsion_site_symmetry_1
_geom_torsion_site_symmetry_2
_geom_torsion_site_symmetry_3
_geom_torsion_site_symmetry_4
_geom_torsion
_geom_torsion_publ_flag
? ? ? ? ? ? ? ? ? ?
